data_2021422
loop_
_publ_author_name
'Faroque, Muhammad Umer'
'Noureen, Sajida'
'Mirza, Shafaat Hussain'
'Tahir, Muhammad Nawaz'
'Ahmed, Maqsood'

_publ_section_title
;
 Structure and electrostatic properties of the
 pyrimethamine--3,5-dihydroxybenzoic acid cocrystal in water solvent
 studied using transferred electron-density parameters
;
_journal_issue 1
_journal_name_full 'Acta Crystallographica Section C'
_journal_page_first 46
_journal_page_last 53
_journal_paper_doi 10.1107/S2053229618017060
_journal_volume 75
_journal_year 2019
_chemical_absolute_configuration unk
_chemical_formula_iupac 'C12 H14 Cl N4 +, C7 H5 O4 -, 0.5(H2 O1)'
_chemical_formula_moiety 'C12 H14 Cl N4 +, C7 H5 O4 -, 0.5(H2 O1)'
_chemical_formula_sum 'C19 H20 Cl N4 O4.5'
_chemical_formula_weight 411.821
_chemical_name_systematic
;
2,4-Diamino-5-(4-chlorophenyl)-6-ethylpyrimidin-1-ium
3,5-dihydroxybenzoate hemihydrate
;
_space_group_IT_number 15
_symmetry_cell_setting monoclinic
_symmetry_space_group_name_Hall '-C 2yc'
_symmetry_space_group_name_H-M 'C 1 2/c 1'
_atom_sites_solution_hydrogens difmap
_atom_sites_solution_primary direct
_atom_sites_solution_secondary difmap
_audit_creation_method 'MoPro v15.10   rev. 1113 '
_cell_angle_alpha 90.
_cell_angle_beta 100.123(2)
_cell_angle_gamma 90.
_cell_formula_units_Z 16
_cell_length_a 14.9367(7)
_cell_length_b 15.7910(7)
_cell_length_c 33.58960(10)
_cell_measurement_reflns_used 500
_cell_measurement_temperature 297
_cell_measurement_theta_max 26.37
_cell_measurement_theta_min 1.89
_cell_volume 7799.3(5)
_computing_structure_refinement
;
<i>MoPro</i> (Jelsch <i>et al.</i>, 2005)
;
_diffrn_ambient_temperature 297
_diffrn_measured_fraction_theta_full 0.524
_diffrn_measured_fraction_theta_max 0.524
_diffrn_measurement_device_type
;
Bruker Kappa APEXII CCD detector
;
_diffrn_measurement_method 'omega and phi scan'
_diffrn_radiation_source 'fine-focus sealed tube'
_diffrn_radiation_type MoK\a
_diffrn_radiation_wavelength 0.71073
_diffrn_reflns_av_R_equivalents 0.044
_diffrn_reflns_av_sigmaI/netI 0.03552
_diffrn_reflns_limit_h_max 18
_diffrn_reflns_limit_h_min 0
_diffrn_reflns_limit_k_max 19
_diffrn_reflns_limit_k_min 0
_diffrn_reflns_limit_l_max 41
_diffrn_reflns_limit_l_min -41
_diffrn_reflns_number 46169
_diffrn_reflns_theta_full 25.69
_diffrn_reflns_theta_max 26.37
_diffrn_reflns_theta_min 1.89
_exptl_absorpt_coefficient_mu 0.233
_exptl_absorpt_correction_T_max 0.959
_exptl_absorpt_correction_T_min 0.917
_exptl_absorpt_correction_type multi-scan
_exptl_absorpt_process_details
;
(SADABS; Krause <i>et al.</i>, 2015)
;
_exptl_crystal_colour Yellow
_exptl_crystal_density_diffrn 1.403
_exptl_crystal_density_method 'not measured'
_exptl_crystal_description 'Plate like'
_exptl_crystal_F_000 3440
_exptl_crystal_size_max 0.38
_exptl_crystal_size_mid 0.30
_exptl_crystal_size_min 0.18
_refine_diff_density_max 0.32
_refine_diff_density_min -0.34
_refine_ls_extinction_method none
_refine_ls_goodness_of_fit_ref 1.075
_refine_ls_hydrogen_treatment mixed
_refine_ls_matrix_type full
_refine_ls_number_parameters 534
_refine_ls_number_reflns 7995
_refine_ls_number_restraints 0
_refine_ls_restrained_S_all 0.000
_refine_ls_R_factor_all 0.0524
_refine_ls_R_factor_gt 0.0524
_refine_ls_shift/su_mean 0.000
_refine_ls_structure_factor_coef Fsqd
_refine_ls_weighting_details 'calc w =1/[\s^2^(Fo^2^)+(0.056P)^2^+5.17P] where P=(Fo^2^+2Fc^2^)/3'
_refine_ls_weighting_scheme calc
_refine_ls_wR_factor_gt 0.1160
_refine_ls_wR_factor_ref 0.1283
_reflns_number_gt 5812
_reflns_number_total 7995
_reflns_threshold_expression >2.0sigma(I)
_cod_data_source_file yp3171sup1.cif
_cod_data_source_block IAM_MoPro
_cod_depositor_comments
;
Adding full bibliography for 2021421--2021423.cif.

2019-09-03
Z value and formula fixed to values more according to usual
chemical conventions.                 miguel
;
_cod_original_formula_sum 'C38 H40 Cl2 N8 O9'
_cod_original_formula_weight 823.643
_cod_original_formula_moiety '2(C12 H14 Cl N4 +), 2(C7 H5 O4 -), H2 O1'
_cod_original_formula_iupac '2C12 H14 Cl N4 +, 2C7 H5 O4 -, H2 O1'
_cod_original_formula_units_Z 8
_cod_original_sg_symbol_H-M C2/c
_cod_database_code 2021422
_cod_database_fobs_code 2021422

loop_
_symmetry_equiv_pos_as_xyz
'x, y, z'
'-x, y, -z+1/2'
'x+1/2, y+1/2, z'
'-x+1/2, y+1/2, -z+1/2'
'-x, -y, -z'
'x, -y, z-1/2'
'-x+1/2, -y+1/2, -z'
'x+1/2, -y+1/2, z-1/2'

loop_
_atom_site_type_symbol
_atom_site_label
_atom_site_fract_x
_atom_site_fract_y
_atom_site_fract_z
_atom_site_U_iso_or_equiv
_atom_site_adp_type
_atom_site_calc_flag
_atom_site_occupancy
Cl Cl1 0.48195(18) 0.11076(17) 0.02573(6) 0.09734(7) Uani d 1
N N1 0.36329(15) 0.16989(13) 0.24969(6) 0.03664(9) Uani d 1
N N2 0.34966(15) 0.31346(13) 0.23197(6) 0.03629(9) Uani d 1
H H2A 0.32597 0.36971 0.23839 0.05432 Uani d 1
N N3 0.40648(17) 0.07427(14) 0.20619(7) 0.04477(10) Uani d 1
H H3A 0.40817 0.02992 0.22664 0.06132 Uani calc 1
H H3B 0.42197 0.05705 0.18065 0.06245 Uani calc 1
N N4 0.31616(16) 0.26776(14) 0.29229(7) 0.04227(10) Uani d 1
H H4A 0.29465 0.22378 0.30848 0.05406 Uani d 1
H H4B 0.30598 0.32692 0.29951 0.05272 Uani d 1
C C1 0.41202(19) 0.19626(17) 0.14377(8) 0.03822(11) Uani d 1
C C2 0.4919(2) 0.2223(2) 0.13219(9) 0.05266(13) Uani d 1
H H2 0.53987 0.26282 0.15128 0.06313 Uani calc 1
C C3 0.5129(2) 0.1975(2) 0.09512(10) 0.06311(16) Uani d 1
H H3 0.57561 0.21816 0.08618 0.06967 Uani calc 1
C C4 0.4533(2) 0.1453(2) 0.07063(9) 0.05668(15) Uani d 1
C C5 0.3736(3) 0.1200(2) 0.08092(10) 0.06284(16) Uani d 1
H H5 0.32445 0.08113 0.06150 0.07177 Uani calc 1
C C6 0.3531(2) 0.1461(2) 0.11742(9) 0.05418(14) Uani d 1
H H6 0.28911 0.12675 0.12554 0.06379 Uani calc 1
C C7 0.39026(18) 0.21896(16) 0.18399(8) 0.03497(10) Uani d 1
C C8 0.38622(17) 0.15396(16) 0.21351(8) 0.03444(10) Uani d 1
C C9 0.34282(17) 0.24914(16) 0.25775(8) 0.03424(10) Uani d 1
C C10 0.37261(17) 0.29901(16) 0.19491(8) 0.03510(10) Uani d 1
C C11 0.3757(2) 0.37713(18) 0.16986(9) 0.04680(12) Uani d 1
H H11A 0.31250 0.41279 0.16800 0.05831 Uani calc 1
H H11B 0.38087 0.35979 0.13887 0.06116 Uani calc 1
C C12 0.4552(2) 0.4343(2) 0.18712(11) 0.06526(15) Uani d 1
H H12A 0.44501 0.45311 0.21681 0.06391 Uani calc 1
H H12B 0.45129 0.48827 0.16730 0.06645 Uani calc 1
H H12C 0.51632 0.39762 0.18786 0.06584 Uani calc 1
Cl Cl2 0.62107(18) 0.6319(2) 0.00875(8) 0.11521(7) Uani d 1
N N5 0.26032(15) 0.62496(14) 0.16083(7) 0.03948(9) Uani d 1
N N6 0.18856(15) 0.51698(14) 0.11860(7) 0.04011(9) Uani d 1
H H6A 0.14166 0.47057 0.11421 0.05840 Uani calc 1
N N7 0.39323(17) 0.68088(16) 0.14991(8) 0.05377(11) Uani d 1
H H7A 0.39708 0.70907 0.17657 0.06325 Uani calc 1
H H7B 0.44470 0.68399 0.13527 0.06566 Uani calc 1
N N8 0.13274(16) 0.56021(15) 0.17482(7) 0.04507(10) Uani d 1
H H8A 0.13906 0.59434 0.19964 0.05350 Uani d 1
H H8B 0.08329 0.51756 0.16897 0.05289 Uani d 1
C C13 0.3942(2) 0.58773(18) 0.07730(8) 0.04266(12) Uani d 1
C C14 0.4587(2) 0.5261(2) 0.07565(10) 0.06281(15) Uani d 1
H H14 0.45472 0.46685 0.09146 0.06698 Uani calc 1
C C15 0.5286(3) 0.5397(3) 0.05393(12) 0.07518(18) Uani d 1
H H15 0.58047 0.49250 0.05227 0.07342 Uani calc 1
C C16 0.5327(2) 0.6151(3) 0.03438(10) 0.06290(16) Uani d 1
C C17 0.4700(3) 0.6765(2) 0.03524(11) 0.06581(16) Uani d 1
H H17 0.47168 0.73604 0.01936 0.08155 Uani calc 1
C C18 0.4003(2) 0.6626(2) 0.05690(10) 0.05701(14) Uani d 1
H H18 0.34867 0.71031 0.05788 0.07380 Uani calc 1
C C19 0.32186(19) 0.57731(17) 0.10207(8) 0.03957(11) Uani d 1
C C20 0.32477(19) 0.62799(17) 0.13788(8) 0.03978(11) Uani d 1
C C21 0.19481(19) 0.56775(16) 0.15151(8) 0.03719(11) Uani d 1
C C22 0.25101(19) 0.52254(17) 0.09303(8) 0.04057(11) Uani d 1
C C23 0.2306(2) 0.4679(2) 0.05599(9) 0.05324(14) Uani d 1
H H23A 0.27780 0.48541 0.03595 0.07056 Uani calc 1
H H23B 0.16201 0.48230 0.04020 0.06805 Uani calc 1
C C24 0.2386(3) 0.3735(2) 0.06401(11) 0.07376(19) Uani d 1
H H24A 0.30889 0.35915 0.07556 0.07153 Uani calc 1
H H24B 0.21203 0.34015 0.03651 0.07423 Uani calc 1
H H24C 0.19969 0.35867 0.08720 0.06862 Uani calc 1
O O1 0.98712(13) 0.44647(14) 0.16414(6) 0.05241(9) Uani d 1
O O2 1.05654(13) 0.39548(12) 0.11632(6) 0.04939(8) Uani d 1
O O3 0.65390(15) 0.39185(18) 0.11054(7) 0.07448(12) Uani d 1
O O4 0.80179(19) 0.3459(2) -0.00064(7) 0.08648(15) Uani d 1
C C25 0.98568(19) 0.41455(17) 0.13000(9) 0.04079(11) Uani d 1
C C26 0.89510(19) 0.39948(16) 0.10380(8) 0.03971(11) Uani d 1
C C27 0.8171(2) 0.40395(18) 0.12058(9) 0.04402(12) Uani d 1
H H27 0.81960 0.41887 0.15223 0.06753 Uani calc 1
C C28 0.7333(2) 0.3887(2) 0.09606(10) 0.05333(14) Uani d 1
C C29 0.7281(2) 0.3694(2) 0.05548(10) 0.06298(16) Uani d 1
H H29 0.66312 0.35716 0.03638 0.07580 Uani calc 1
C C30 0.8068(3) 0.3662(2) 0.03969(9) 0.05887(16) Uani d 1
C C31 0.8913(2) 0.38111(19) 0.06322(9) 0.05021(13) Uani d 1
H H31 0.95106 0.37841 0.04910 0.07849 Uani calc 1
H H3C 0.66548 0.41259 0.13733 0.06252 Uani calc 1
H H4 0.86228 0.32084 0.00077 0.08110 Uani calc 1
O O5 0.21239(14) -0.03257(11) 0.25264(6) 0.04788(8) Uani d 1
O O6 0.19106(15) -0.05920(12) 0.18723(6) 0.05111(9) Uani d 1
O O7 0.10593(19) 0.22512(13) 0.12428(6) 0.07072(13) Uani d 1
O O8 0.10344(14) 0.25989(12) 0.26614(6) 0.04648(8) Uani d 1
C C32 0.18841(18) -0.01047(17) 0.21620(9) 0.03906(10) Uani d 1
C C33 0.15620(17) 0.07879(16) 0.20791(8) 0.03506(10) Uani d 1
C C34 0.14372(19) 0.11128(17) 0.16904(8) 0.03916(11) Uani d 1
H H34 0.15354 0.07197 0.14374 0.06119 Uani calc 1
C C35 0.1187(2) 0.19511(18) 0.16288(8) 0.04320(12) Uani d 1
C C36 0.10506(19) 0.24633(17) 0.19492(8) 0.04081(11) Uani d 1
H H36 0.08788 0.31258 0.19000 0.05254 Uani d 1
C C37 0.11622(18) 0.21231(16) 0.23337(8) 0.03626(10) Uani d 1
C C38 0.14157(18) 0.12863(17) 0.24025(8) 0.03900(11) Uani d 1
H H38 0.15054 0.10311 0.27062 0.05527 Uani d 1
H H7 0.09198 0.28398 0.12252 0.05427 Uani d 1
H H8 0.09541 0.31811 0.25807 0.04715 Uani d 1
O O9 0.10200(14) 0.42649(12) 0.24218(6) 0.04680(8) Uani d 1
H H9A 0.16136 0.43585 0.23771 0.05234 Uani d 1
H H9B 0.06522 0.43279 0.21576 0.05143 Uani d 1

loop_
_atom_site_aniso_label
_atom_site_aniso_U_11
_atom_site_aniso_U_22
_atom_site_aniso_U_33
_atom_site_aniso_U_12
_atom_site_aniso_U_13
_atom_site_aniso_U_23
Cl1 0.1301(10) 0.1187(9) 0.0555(6) -0.0064(7) 0.0501(6) -0.0181(6)
N1 0.0452(13) 0.0289(11) 0.0389(12) 0.0020(9) 0.0159(10) 0.0031(9)
N2 0.0462(13) 0.0274(11) 0.0370(12) 0.0020(9) 0.0122(10) 0.0021(9)
H2A 0.07102 0.04491 0.04989 0.00170 0.01847 -0.00554
N3 0.0620(16) 0.0301(12) 0.0472(14) 0.0051(11) 0.0232(12) 0.0005(10)
H3A 0.07324 0.05015 0.06403 0.00406 0.02162 -0.00110
H3B 0.07595 0.05617 0.05977 0.00206 0.02448 -0.01180
N4 0.0565(15) 0.0341(12) 0.0408(13) 0.0022(10) 0.0214(11) 0.0000(10)
H4A 0.06415 0.05158 0.04826 0.00576 0.01482 0.00488
H4B 0.06343 0.04684 0.04951 0.00557 0.01436 -0.00362
C1 0.0441(16) 0.0369(14) 0.0354(14) 0.0035(12) 0.0117(12) 0.0059(12)
C2 0.0473(18) 0.067(2) 0.0456(17) -0.0065(15) 0.0129(14) 0.0013(15)
H2 0.07113 0.06548 0.05589 -0.00949 0.01974 -0.01673
C3 0.057(2) 0.086(2) 0.052(2) -0.0028(18) 0.0260(16) 0.0034(18)
H3 0.07453 0.07918 0.06161 -0.01044 0.02936 -0.01677
C4 0.075(2) 0.061(2) 0.0380(17) 0.0047(17) 0.0206(16) -0.0002(15)
C5 0.077(2) 0.069(2) 0.0455(18) -0.0140(18) 0.0189(17) -0.0094(16)
H5 0.07933 0.07743 0.06125 -0.01252 0.01981 -0.02673
C6 0.0579(19) 0.062(2) 0.0462(18) -0.0150(15) 0.0177(15) -0.0098(15)
H6 0.06948 0.06632 0.05960 -0.00876 0.02244 -0.01442
C7 0.0379(15) 0.0333(14) 0.0350(14) -0.0008(11) 0.0100(11) 0.0035(11)
C8 0.0361(14) 0.0304(14) 0.0388(14) 0.0000(11) 0.0118(11) 0.0004(11)
C9 0.0343(14) 0.0308(14) 0.0384(14) -0.0012(11) 0.0085(11) 0.0016(11)
C10 0.0355(14) 0.0348(14) 0.0349(14) -0.0017(11) 0.0059(11) 0.0028(11)
C11 0.0598(19) 0.0375(16) 0.0441(16) 0.0036(13) 0.0118(14) 0.0115(13)
H11A 0.06210 0.05435 0.06104 0.00046 0.01793 -0.00164
H11B 0.07849 0.06244 0.04652 -0.00714 0.02195 -0.00842
C12 0.073(2) 0.0502(19) 0.075(2) -0.0166(17) 0.0202(18) 0.0153(17)
H12A 0.07309 0.07072 0.05227 -0.00975 0.02300 -0.01478
H12B 0.07741 0.05923 0.06354 -0.00900 0.01467 0.00720
H12C 0.06221 0.06131 0.07653 0.00334 0.01916 -0.01168
Cl2 0.1026(9) 0.1457(12) 0.1201(10) -0.0281(8) 0.0822(8) -0.0278(8)
N5 0.0476(14) 0.0353(12) 0.0383(12) -0.0037(10) 0.0154(10) -0.0042(10)
N6 0.0449(13) 0.0379(12) 0.0396(13) -0.0051(10) 0.0131(10) -0.0071(10)
H6A 0.06789 0.05861 0.05124 -0.01484 0.01746 -0.00095
N7 0.0535(15) 0.0567(16) 0.0546(15) -0.0175(12) 0.0193(12) -0.0172(12)
H7A 0.06352 0.05757 0.07289 -0.00860 0.02365 -0.00443
H7B 0.06258 0.06537 0.07522 -0.00874 0.02918 0.00296
N8 0.0517(14) 0.0454(14) 0.0421(13) -0.0081(11) 0.0194(11) -0.0069(11)
H8A 0.06267 0.04748 0.05212 -0.00913 0.01497 -0.00418
H8B 0.06114 0.04719 0.05148 -0.01317 0.01302 0.00016
C13 0.0470(16) 0.0456(16) 0.0370(15) -0.0015(13) 0.0120(12) -0.0043(12)
C14 0.071(2) 0.062(2) 0.062(2) 0.0127(17) 0.0310(18) 0.0007(17)
H14 0.07769 0.06580 0.06296 -0.00401 0.02750 0.00686
C15 0.070(2) 0.088(3) 0.076(3) 0.019(2) 0.036(2) -0.008(2)
H15 0.07698 0.07944 0.07082 0.00154 0.03227 0.00409
C16 0.059(2) 0.084(3) 0.053(2) -0.0124(19) 0.0289(16) -0.0124(18)
C17 0.072(2) 0.068(2) 0.064(2) -0.0107(19) 0.0310(18) 0.0048(18)
H17 0.07939 0.08461 0.08837 -0.00404 0.03605 0.02886
C18 0.0543(19) 0.058(2) 0.063(2) 0.0019(15) 0.0222(16) 0.0095(16)
H18 0.07092 0.07364 0.08307 -0.00021 0.03074 0.01972
C19 0.0458(16) 0.0380(15) 0.0374(15) -0.0005(12) 0.0141(12) -0.0026(12)
C20 0.0459(16) 0.0356(14) 0.0394(15) -0.0006(12) 0.0117(12) 0.0002(12)
C21 0.0446(16) 0.0328(14) 0.0357(14) 0.0029(12) 0.0112(12) -0.0001(11)
C22 0.0459(16) 0.0406(15) 0.0373(15) 0.0006(12) 0.0128(12) -0.0025(12)
C23 0.061(2) 0.0563(19) 0.0450(17) -0.0057(15) 0.0157(15) -0.0153(14)
H23A 0.08046 0.08163 0.05595 -0.01081 0.02951 0.00552
H23B 0.07071 0.07791 0.05587 -0.00533 0.01209 0.00544
C24 0.104(3) 0.060(2) 0.064(2) -0.014(2) 0.036(2) -0.0223(18)
H24A 0.06948 0.07529 0.07046 -0.00380 0.01408 0.00024
H24B 0.09762 0.07939 0.04544 -0.00942 0.01185 -0.00842
H24C 0.08706 0.07002 0.05609 -0.00580 0.03271 0.00240
O1 0.0449(12) 0.0651(13) 0.0471(12) -0.0024(10) 0.0076(9) -0.0195(10)
O2 0.0462(12) 0.0440(11) 0.0617(13) -0.0030(9) 0.0196(10) -0.0101(9)
O3 0.0448(13) 0.116(2) 0.0624(15) -0.0066(13) 0.0075(11) -0.0171(14)
O4 0.0839(18) 0.130(2) 0.0431(13) 0.0097(16) 0.0047(12) -0.0210(14)
C25 0.0447(16) 0.0350(15) 0.0443(16) -0.0017(12) 0.0124(13) -0.0060(12)
C26 0.0470(16) 0.0328(14) 0.0398(15) -0.0015(12) 0.0087(12) -0.0028(12)
C27 0.0462(17) 0.0439(16) 0.0420(16) -0.0026(13) 0.0077(13) -0.0031(13)
H27 0.07318 0.07582 0.05959 -0.00280 0.02821 -0.01407
C28 0.0491(19) 0.061(2) 0.0497(19) -0.0001(15) 0.0073(15) -0.0038(15)
C29 0.060(2) 0.070(2) 0.053(2) 0.0031(17) -0.0041(16) -0.0085(17)
H29 0.07547 0.09638 0.06027 -0.00748 0.02493 -0.01120
C30 0.073(2) 0.065(2) 0.0367(17) 0.0072(17) 0.0035(16) -0.0078(15)
C31 0.061(2) 0.0477(18) 0.0426(17) 0.0008(14) 0.0119(15) -0.0051(13)
H31 0.07690 0.09618 0.07201 -0.00370 0.03959 -0.01244
H3C 0.06949 0.06772 0.05532 -0.00420 0.02468 -0.01121
H4 0.08059 0.10764 0.06180 -0.00430 0.03107 -0.01039
O5 0.0619(13) 0.0333(10) 0.0479(12) -0.0008(9) 0.0083(10) 0.0056(9)
O6 0.0693(14) 0.0342(10) 0.0534(12) 0.0058(9) 0.0207(10) -0.0015(9)
O7 0.133(2) 0.0442(12) 0.0344(11) 0.0185(13) 0.0145(12) 0.0039(9)
O8 0.0646(13) 0.0389(11) 0.0375(10) 0.0065(9) 0.0134(9) -0.0012(9)
C32 0.0369(15) 0.0330(14) 0.0495(17) -0.0029(11) 0.0138(12) 0.0022(13)
C33 0.0333(14) 0.0293(13) 0.0435(15) -0.0041(10) 0.0093(11) -0.0009(11)
C34 0.0440(16) 0.0327(14) 0.0416(15) -0.0014(11) 0.0100(12) -0.0016(12)
H34 0.08055 0.05093 0.05423 0.00130 0.01777 -0.01325
C35 0.0540(18) 0.0379(15) 0.0374(15) -0.0008(13) 0.0071(13) 0.0031(12)
C36 0.0518(17) 0.0304(14) 0.0398(15) 0.0013(12) 0.0068(13) -0.0014(12)
H36 0.07357 0.03865 0.04587 0.00208 0.01183 0.00144
C37 0.0373(15) 0.0343(14) 0.0377(15) -0.0007(11) 0.0082(11) -0.0045(11)
C38 0.0414(15) 0.0357(14) 0.0401(15) -0.0016(12) 0.0077(12) 0.0016(12)
H38 0.07075 0.04744 0.04826 0.00769 0.01224 0.00696
H7 0.07345 0.04710 0.04327 -0.00233 0.01303 -0.00259
H8 0.06250 0.03763 0.04148 0.00189 0.00952 0.00275
O9 0.0559(12) 0.0389(11) 0.0460(11) -0.0005(9) 0.0101(9) -0.0057(9)
H9A 0.05351 0.05247 0.05271 -0.00529 0.01391 -0.00040
H9B 0.06354 0.05052 0.03827 -0.00317 0.00351 0.00214

loop_
_atom_type_symbol
_atom_type_description
_atom_type_scat_dispersion_real
_atom_type_scat_dispersion_imag
_atom_type_scat_source
C C 0.0033 0.0016 'Clementi & Roetti 1974. Atomic Data & Nuclear Data Tables. 14, 177'
H H 0.0000 0.0000 'Clementi & Roetti 1974. Atomic Data & Nuclear Data Tables. 14, 177'
N N 0.0061 0.0033 'Clementi & Roetti 1974. Atomic Data & Nuclear Data Tables. 14, 177'
O O 0.0106 0.0060 'Clementi & Roetti 1974. Atomic Data & Nuclear Data Tables. 14, 177'
Cl Cl 0.1484 0.1585 'Clementi & Roetti 1974. Atomic Data & Nuclear Data Tables. 14, 177'

loop_
_geom_angle_atom_site_label_1
_geom_angle_atom_site_label_2
_geom_angle_atom_site_label_3
_geom_angle
C9 N1 C8 117.7(2)
C9 N2 C10 121.19(19)
C9 N2 H2A 117.59(18)
C10 N2 H2A 120.17(18)
C8 N3 H3B 121.96(19)
C8 N3 H3A 121.83(19)
H3B N3 H3A 116.18(18)
C9 N4 H4A 120.80(19)
C9 N4 H4B 120.68(19)
H4A N4 H4B 117.41(18)
C7 C1 C2 121.4(2)
C7 C1 C6 120.2(2)
C2 C1 C6 118.3(2)
C1 C2 C3 120.6(2)
C1 C2 H2 121.6(2)
C3 C2 H2 117.8(3)
C4 C3 C2 118.6(3)
C4 C3 H3 121.0(3)
C2 C3 H3 120.3(2)
Cl1 C4 C5 119.5(2)
Cl1 C4 C3 118.6(2)
C5 C4 C3 121.9(3)
C4 C5 C6 118.7(3)
C4 C5 H5 123.1(3)
C6 C5 H5 118.2(3)
C1 C6 C5 121.7(2)
C1 C6 H6 119.4(2)
C5 C6 H6 118.9(2)
C8 C7 C10 116.5(2)
C8 C7 C1 119.8(2)
C10 C7 C1 123.7(2)
N1 C8 N3 116.6(2)
N1 C8 C7 122.7(2)
N3 C8 C7 120.7(2)
N2 C9 N1 122.2(2)
N2 C9 N4 117.6(2)
N1 C9 N4 120.2(2)
N2 C10 C7 119.6(2)
N2 C10 C11 114.3(2)
C7 C10 C11 126.1(2)
C10 C11 C12 111.9(2)
C10 C11 H11B 110.1(2)
C10 C11 H11A 110.1(2)
C12 C11 H11B 109.3(2)
C12 C11 H11A 109.0(2)
H11B C11 H11A 106.2(2)
C11 C12 H12A 106.7(3)
C11 C12 H12C 106.9(3)
C11 C12 H12B 106.2(2)
H12A C12 H12C 112.6(3)
H12A C12 H12B 110.6(3)
H12C C12 H12B 113.2(3)
C21 N5 C20 117.7(2)
C21 N6 C22 120.9(2)
C21 N6 H6A 119.76(19)
C22 N6 H6A 119.03(19)
C20 N7 H7B 120.5(2)
C20 N7 H7A 118.5(2)
H7B N7 H7A 120.12(19)
C21 N8 H8A 118.75(19)
C21 N8 H8B 121.3(2)
H8A N8 H8B 119.76(19)
C19 C13 C18 119.5(2)
C19 C13 C14 121.9(2)
C18 C13 C14 118.6(3)
C13 C14 C15 120.5(3)
C13 C14 H14 119.4(3)
C15 C14 H14 120.1(3)
C16 C15 C14 119.2(3)
C16 C15 H15 118.8(3)
C14 C15 H15 122.0(3)
Cl2 C16 C17 119.7(3)
Cl2 C16 C15 118.6(3)
C17 C16 C15 121.6(3)
C16 C17 C18 118.9(3)
C16 C17 H17 122.4(3)
C18 C17 H17 118.7(3)
C13 C18 C17 121.2(3)
C13 C18 H18 118.2(2)
C17 C18 H18 120.6(3)
C20 C19 C22 116.7(2)
C20 C19 C13 119.3(2)
C22 C19 C13 124.1(2)
N5 C20 N7 116.2(2)
N5 C20 C19 122.9(2)
N7 C20 C19 120.9(2)
N6 C21 N5 122.5(2)
N6 C21 N8 118.4(2)
N5 C21 N8 119.1(2)
N6 C22 C19 119.2(2)
N6 C22 C23 114.8(2)
C19 C22 C23 126.0(2)
C22 C23 C24 114.8(2)
C22 C23 H23A 107.9(2)
C22 C23 H23B 108.6(2)
C24 C23 H23A 108.6(2)
C24 C23 H23B 109.2(3)
H23A C23 H23B 107.5(2)
C23 C24 H24C 107.9(3)
C23 C24 H24A 108.2(3)
C23 C24 H24B 108.8(3)
H24C C24 H24A 108.0(3)
H24C C24 H24B 110.4(3)
H24A C24 H24B 113.3(3)
C28 O3 H3C 109.2(2)
C30 O4 H4 98.9(2)
O1 C25 O2 123.4(2)
O1 C25 C26 118.1(2)
O2 C25 C26 118.5(2)
C25 C26 C27 119.4(2)
C25 C26 C31 119.2(2)
C27 C26 C31 121.3(2)
C28 C27 C26 119.0(2)
C28 C27 H27 119.4(2)
C26 C27 H27 121.7(2)
O3 C28 C29 117.3(3)
O3 C28 C27 122.1(2)
C29 C28 C27 120.6(3)
C30 C29 C28 119.0(3)
C30 C29 H29 120.3(3)
C28 C29 H29 120.8(3)
O4 C30 C29 119.0(3)
O4 C30 C31 119.1(2)
C29 C30 C31 121.9(3)
C30 C31 C26 118.2(2)
C30 C31 H31 118.8(3)
C26 C31 H31 123.0(2)
C35 O7 H7 113.02(19)
C37 O8 H8 109.00(17)
O6 C32 O5 122.9(2)
O6 C32 C33 119.2(2)
O5 C32 C33 117.8(2)
C32 C33 C34 120.6(2)
C32 C33 C38 118.5(2)
C34 C33 C38 120.9(2)
C35 C34 C33 119.0(2)
C35 C34 H34 120.2(2)
C33 C34 H34 120.9(2)
O7 C35 C34 117.7(2)
O7 C35 C36 121.3(2)
C34 C35 C36 121.0(2)
C37 C36 C35 119.2(2)
C37 C36 H36 120.3(2)
C35 C36 H36 120.5(2)
O8 C37 C36 121.7(2)
O8 C37 C38 117.5(2)
C36 C37 C38 120.8(2)
C37 C38 C33 119.1(2)
C37 C38 H38 119.9(2)
C33 C38 H38 121.0(2)
H9A O9 H9B 103.78(17)

loop_
_geom_bond_atom_site_label_1
_geom_bond_atom_site_label_2
_geom_bond_distance
Cl1 C4 1.727(4)
N1 C9 1.327(3)
N1 C8 1.343(3)
N2 C9 1.350(3)
N2 C10 1.367(3)
N2 H2A 0.99387
N3 C8 1.327(3)
N3 H3B 0.96628
N3 H3A 0.97813
N4 C9 1.324(3)
N4 H4A 0.97103
N4 H4B 0.98362
C1 C7 1.488(4)
C1 C2 1.381(4)
C1 C6 1.383(4)
C2 C3 1.393(4)
C2 H2 1.08300
C3 C4 1.375(5)
C3 H3 1.08300
C4 C5 1.357(5)
C5 C6 1.378(4)
C5 H5 1.08300
C6 H6 1.08300
C7 C8 1.436(3)
C7 C10 1.355(4)
C10 C11 1.499(4)
C11 C12 1.523(5)
C11 H11B 1.09200
C11 H11A 1.09200
C12 H12A 1.07700
C12 H12C 1.07700
C12 H12B 1.07700
Cl2 C16 1.718(4)
N5 C21 1.328(3)
N5 C20 1.336(3)
N6 C21 1.355(3)
N6 C22 1.377(3)
N6 H6A 1.00655
N7 C20 1.327(4)
N7 H7B 0.98394
N7 H7A 0.99260
N8 C21 1.320(3)
N8 H8A 0.98332
N8 H8B 0.99341
C13 C19 1.484(4)
C13 C18 1.377(4)
C13 C14 1.377(4)
C14 C15 1.391(5)
C14 H14 1.08300
C15 C16 1.366(5)
C15 H15 1.08300
C16 C17 1.353(5)
C17 C18 1.388(4)
C17 H17 1.08300
C18 H18 1.08300
C19 C20 1.439(4)
C19 C22 1.359(4)
C22 C23 1.501(4)
C23 C24 1.515(5)
C23 H23A 1.09200
C23 H23B 1.09200
C24 H24C 1.07700
C24 H24A 1.07700
C24 H24B 1.07700
O1 C25 1.249(3)
O2 C25 1.262(3)
O3 C28 1.360(4)
O3 H3C 0.94469
O4 C30 1.381(4)
O4 H4 0.98000
C25 C26 1.498(4)
C26 C27 1.383(4)
C26 C31 1.385(4)
C27 C28 1.393(4)
C27 H27 1.08300
C28 C29 1.386(4)
C29 C30 1.373(5)
C29 H29 1.08300
C30 C31 1.386(5)
C31 H31 1.08300
O5 C32 1.263(3)
O6 C32 1.247(3)
O7 C35 1.362(3)
O7 H7 0.95221
O8 C37 1.373(3)
O8 H8 0.96011
C32 C33 1.500(4)
C33 C34 1.385(4)
C33 C38 1.389(4)
C34 C35 1.381(4)
C34 H34 1.08300
C35 C36 1.389(4)
C36 C37 1.382(4)
C36 H36 1.08300
C37 C38 1.383(4)
C38 H38 1.08300
O9 H9A 0.93676
O9 H9B 0.96336

loop_
_geom_hbond_atom_site_label_D
_geom_hbond_atom_site_label_H
_geom_hbond_atom_site_label_A
_geom_hbond_site_symmetry_A
_geom_hbond_distance_DH
_geom_hbond_distance_HA
_geom_hbond_distance_DA
_geom_hbond_angle_DHA
N3 H3B O1 3_445 0.966 2.120(2) 2.849(3) 131.05(14)
N6 H6A O2 1_455 1.007 1.7491(19) 2.743(3) 168.46(6)
N6 H6A C25 1_455 1.007 2.632(3) 3.515(3) 146.42(14)
N8 H8B O1 1_455 0.993 1.808(2) 2.795(3) 172.00(4)
N8 H8B O2 1_455 0.993 2.5990(19) 3.337(3) 131.11(14)
N8 H8B C25 1_455 0.993 2.411(3) 3.350(4) 157.27(8)
C24 H24C O2 1_455 1.077 2.5693(19) 3.505(4) 144.8(2)
O7 H7 O2 1_455 0.952 1.840(2) 2.790(3) 175.38(3)
O7 H7 C25 1_455 0.952 2.641(3) 3.512(4) 152.24(11)
O9 H9B O1 1_455 0.963 1.924(2) 2.887(3) 177.407(11)
C18 H18 C30 3_455 1.083 2.586(3) 3.513(5) 143.06(19)
C18 H18 C31 3_455 1.083 2.770(3) 3.462(4) 121.56(19)
N3 H3A O9 4_545 0.978 1.9604(18) 2.923(3) 167.63(6)
N4 H4A N5 4_545 0.971 2.114(2) 3.083(3) 175.00(2)
C38 H38 N5 4_545 1.083 2.473(2) 3.388(4) 141.47(15)
N3 H3B C1 1 0.966 2.515(3) 2.859(3) 100.88(14)
N3 H3B C6 1 0.966 2.603(3) 3.159(4) 116.78(15)
C11 H11B C1 1 1.092 2.624(3) 3.064(4) 103.20(16)
C11 H11B C2 1 1.092 2.764(3) 3.370(4) 114.70(16)
N7 H7B C13 1 0.984 2.481(3) 2.850(4) 101.84(15)
N7 H7B C18 1 0.984 2.621(3) 3.158(4) 114.41(16)
C15 H15 O3 1 1.083 2.609(3) 3.364(5) 126.2(2)
C23 H23A C13 1 1.092 2.591(3) 3.074(4) 105.81(17)
C36 H36 O9 1 1.083 2.4944(18) 3.262(3) 126.94(15)
O8 H8 O9 1 0.960 1.8004(19) 2.750(3) 169.52(5)
N7 H7B O7 3 0.984 2.583(3) 3.505(4) 156.08(9)
N7 H7B C35 3 0.984 2.607(3) 3.326(4) 130.03(16)
C27 H27 O6 3 1.083 2.446(2) 3.221(3) 127.43(16)
O3 H3C O6 3 0.945 1.711(2) 2.653(3) 174.43(4)
N2 H2A O5 4 0.994 1.6913(18) 2.684(3) 177.192(15)
N2 H2A C32 4 0.994 2.463(3) 3.381(3) 153.40(9)
N4 H4B O6 4 0.984 1.8513(19) 2.824(3) 169.61(5)
N4 H4B C32 4 0.984 2.626(3) 3.513(3) 150.15(9)
N7 H7A O8 4 0.993 2.0863(18) 3.076(3) 174.64(2)
N8 H8A N1 4 0.983 2.084(2) 3.063(3) 173.45(3)
O9 H9A O5 4 0.937 1.922(2) 2.822(3) 160.40(7)
O9 H9A C32 4 0.937 2.632(3) 3.348(3) 133.58(13)
C2 H2 N4 2_655 1.083 2.606(2) 3.552(4) 145.52(18)
O4 H4 Cl1 7_655 0.980 2.846(2) 3.545(4) 128.97(18)

loop_
_geom_torsion_atom_site_label_1
_geom_torsion_atom_site_label_2
_geom_torsion_atom_site_label_3
_geom_torsion_atom_site_label_4
_geom_torsion
Cl1 C4 C5 C6 178.1(4)
Cl1 C4 C5 H5 -3.21
Cl1 C4 C3 C2 -177.1(4)
Cl1 C4 C3 H3 1.77
N1 C9 N2 C10 4.3(3)
N1 C9 N2 H2A 172.58
N1 C9 N4 H4A -17.67
N1 C9 N4 H4B 174.68
N1 C8 N3 H3B 178.18
N1 C8 N3 H3A -3.50
N1 C8 C7 C10 2.2(3)
N1 C8 C7 C1 -177.2(3)
N2 C9 N1 C8 -4.0(3)
N2 C9 N4 H4A 163.49
N2 C9 N4 H4B -4.16
N2 C10 C7 C8 -2.0(3)
N2 C10 C7 C1 177.4(3)
N2 C10 C11 C12 69.5(3)
N2 C10 C11 H11B -168.67
N2 C10 C11 H11A -51.85
H2A N2 C9 N4 -8.61
H2A N2 C10 C7 -169.06
H2A N2 C10 C11 11.07
N3 C8 N1 C9 179.9(3)
N3 C8 C7 C10 -177.0(3)
N3 C8 C7 C1 3.7(3)
H3A N3 C8 C7 175.70
H3B N3 C8 C7 -2.61
N4 C9 N2 C10 -176.9(3)
N4 C9 N1 C8 177.2(3)
C1 C7 C10 C11 -2.8(3)
C1 C2 C3 C4 -1.1(4)
C1 C2 C3 H3 179.95
C1 C6 C5 C4 -0.8(4)
C1 C6 C5 H5 -179.55
C2 C1 C7 C8 -113.2(4)
C2 C1 C7 C10 67.5(4)
C2 C1 C6 C5 1.9(4)
C2 C1 C6 H6 -177.95
C2 C3 C4 C5 2.4(4)
H2 C2 C1 C7 -3.17
H2 C2 C1 C6 178.63
H2 C2 C3 C4 179.28
H2 C2 C3 H3 0.36
C3 C4 C5 C6 -1.4(4)
C3 C4 C5 H5 177.29
C3 C2 C1 C7 177.3(4)
C3 C2 C1 C6 -0.9(4)
H3 C3 C4 C5 -178.72
C4 C5 C6 H6 179.11
C5 C6 C1 C7 -176.3(4)
H5 C5 C6 H6 0.33
C6 C1 C7 C8 65.0(4)
C6 C1 C7 C10 -114.4(4)
H6 C6 C1 C7 3.82
C7 C8 N1 C9 0.7(3)
C7 C10 N2 C9 -1.0(3)
C7 C10 C11 C12 -110.3(3)
C7 C10 C11 H11B 11.47
C7 C10 C11 H11A 128.29
C8 C7 C10 C11 177.9(3)
C9 N2 C10 C11 179.1(3)
C10 C11 C12 H12A -61.52
C10 C11 C12 H12C 59.23
C10 C11 C12 H12B -179.62
H11A C11 C12 H12A 60.54
H11A C11 C12 H12C -178.71
H11A C11 C12 H12B -57.55
H11B C11 C12 H12A 176.27
H11B C11 C12 H12C -62.98
H11B C11 C12 H12B 58.17
Cl2 C16 C17 C18 -178.5(4)
Cl2 C16 C17 H17 2.19
Cl2 C16 C15 C14 178.4(4)
Cl2 C16 C15 H15 -1.01
N5 C21 N6 C22 0.1(3)
N5 C21 N6 H6A 173.85
N5 C21 N8 H8A -4.38
N5 C21 N8 H8B -179.15
N5 C20 N7 H7B 176.62
N5 C20 N7 H7A 7.75
N5 C20 C19 C22 -2.4(3)
N5 C20 C19 C13 177.1(3)
N6 C21 N5 C20 -4.1(3)
N6 C21 N8 H8A 176.24
N6 C21 N8 H8B 1.47
N6 C22 C19 C20 -1.7(3)
N6 C22 C19 C13 178.8(3)
N6 C22 C23 C24 -68.0(3)
N6 C22 C23 H23A 170.76
N6 C22 C23 H23B 54.58
H6A N6 C21 N8 -6.79
H6A N6 C22 C19 -170.96
H6A N6 C22 C23 11.42
N7 C20 N5 C21 -174.6(3)
N7 C20 C19 C22 177.4(3)
N7 C20 C19 C13 -3.0(3)
H7A N7 C20 C19 -172.09
H7B N7 C20 C19 -3.22
N8 C21 N6 C22 179.5(3)
N8 C21 N5 C20 176.6(3)
C13 C19 C22 C23 -3.8(4)
C13 C18 C17 C16 0.0(4)
C13 C18 C17 H17 179.29
C13 C14 C15 C16 0.3(4)
C13 C14 C15 H15 179.66
C14 C13 C19 C20 109.7(4)
C14 C13 C19 C22 -70.8(4)
C14 C13 C18 C17 -0.4(4)
C14 C13 C18 H18 178.96
C14 C15 C16 C17 -0.7(5)
H14 C14 C13 C19 3.52
H14 C14 C13 C18 -179.79
H14 C14 C15 C16 -179.67
H14 C14 C15 H15 -0.30
C15 C16 C17 C18 0.6(4)
C15 C16 C17 H17 -178.70
C15 C14 C13 C19 -176.5(4)
C15 C14 C13 C18 0.2(4)
H15 C15 C16 C17 179.88
C16 C17 C18 H18 -179.36
C17 C18 C13 C19 176.4(4)
H17 C17 C18 H18 -0.03
C18 C13 C19 C20 -67.0(4)
C18 C13 C19 C22 112.5(4)
H18 C18 C13 C19 -4.26
C19 C20 N5 C21 5.2(3)
C19 C22 N6 C21 2.8(3)
C19 C22 C23 C24 114.6(4)
C19 C22 C23 H23A -6.67
C19 C22 C23 H23B -122.85
C20 C19 C22 C23 175.7(3)
C21 N6 C22 C23 -174.8(3)
C22 C23 C24 H24C 50.72
C22 C23 C24 H24A -65.93
C22 C23 C24 H24B 170.57
H23A C23 C24 H24C 171.54
H23A C23 C24 H24A 54.89
H23A C23 C24 H24B -68.62
H23B C23 C24 H24C -71.54
H23B C23 C24 H24A 171.81
H23B C23 C24 H24B 48.31
O1 C25 C26 C27 -13.5(3)
O1 C25 C26 C31 166.6(3)
O2 C25 C26 C27 167.4(3)
O2 C25 C26 C31 -12.4(3)
O3 C28 C29 C30 179.6(4)
O3 C28 C29 H29 -0.32
O3 C28 C27 C26 179.9(4)
O3 C28 C27 H27 0.
O4 C30 C29 C28 179.2(4)
O4 C30 C29 H29 -0.95
O4 C30 C31 C26 -178.6(4)
O4 C30 C31 H31 1.90
C25 C26 C27 C28 -179.1(3)
C25 C26 C27 H27 0.77
C25 C26 C31 C30 179.1(3)
C25 C26 C31 H31 -1.42
C26 C27 C28 C29 -0.1(4)
C26 C31 C30 C29 0.2(4)
C27 C28 O3 H3C 7.60
C27 C28 C29 C30 -0.5(4)
C27 C28 C29 H29 179.66
C27 C26 C31 C30 -0.8(3)
C27 C26 C31 H31 178.75
H27 C27 C28 C29 -179.97
H27 C27 C26 C31 -179.41
C28 C29 C30 C31 0.4(4)
C28 C27 C26 C31 0.7(4)
C29 C30 O4 H4 -152.39
C29 C30 C31 H31 -179.34
C29 C28 O3 H3C -172.43
H29 C29 C30 C31 -179.71
C31 C30 O4 H4 26.40
O5 C32 C33 C34 169.0(3)
O5 C32 C33 C38 -9.3(3)
O6 C32 C33 C34 -10.5(3)
O6 C32 C33 C38 171.2(3)
O7 C35 C34 C33 -179.3(3)
O7 C35 C34 H34 0.89
O7 C35 C36 C37 178.1(3)
O7 C35 C36 H36 -3.73
O8 C37 C36 C35 -179.8(3)
O8 C37 C36 H36 1.97
O8 C37 C38 C33 -179.2(3)
O8 C37 C38 H38 0.
C32 C33 C34 C35 -176.6(3)
C32 C33 C34 H34 3.23
C32 C33 C38 C37 176.8(3)
C32 C33 C38 H38 -2.41
C33 C34 C35 C36 -0.7(3)
C33 C38 C37 C36 0.3(3)
C34 C35 O7 H7 -176.86
C34 C35 C36 C37 -0.5(3)
C34 C35 C36 H36 177.73
C34 C33 C38 C37 -1.5(3)
C34 C33 C38 H38 179.27
H34 C34 C35 C36 179.48
H34 C34 C33 C38 -178.49
C35 C34 C33 C38 1.7(3)
C35 C36 C37 C38 0.7(3)
C36 C37 O8 H8 -8.27
C36 C37 C38 H38 179.51
C36 C35 O7 H7 4.55
H36 C36 C37 C38 -177.51
C38 C37 O8 H8 171.22
